data_7701280
loop_
_publ_author_name
'Oswald, Iain W. H.'
'Ahn, Hyochul'
'Neilson, James Richmond'

_publ_section_title
;
 Influence of organic cation planarity on structural templating in hybrid
 metal-halides
;
_journal_name_full 'Dalton Transactions'
_journal_paper_doi 10.1039/C9DT03207J
_journal_year 2019
_chemical_formula_sum 'C24 H24 I10 N4 O2 Pb3'
_chemical_formula_weight 2291.04
_space_group_crystal_system monoclinic
_space_group_IT_number 14
_space_group_name_Hall '-P 2yn'
_space_group_name_H-M_alt 'P 1 21/n 1'
_symmetry_space_group_name_Hall '-P 2yn'
_symmetry_space_group_name_H-M 'P 1 21/n 1'
_atom_sites_solution_hydrogens mixed
_audit_creation_method SHELXL-2017/1
_audit_update_record
;
2019-08-06 deposited with the CCDC.    2019-09-24 downloaded from the CCDC.
;
_cell_angle_alpha 90
_cell_angle_beta 93.434(2)
_cell_angle_gamma 90
_cell_formula_units_Z 2
_cell_length_a 8.5780(5)
_cell_length_b 14.1272(9)
_cell_length_c 18.0628(12)
_cell_measurement_reflns_used 7603
_cell_measurement_temperature 300(2)
_cell_measurement_theta_max 26.45
_cell_measurement_theta_min 2.68
_cell_volume 2185.0(2)
_computing_cell_refinement 'Bruker SAINT'
_computing_data_collection 'APEX3 (Bruker-AXS, 2015)'
_computing_data_reduction 'Bruker SAINT'
_computing_molecular_graphics 'Vesta (K. Momma and F. Izumi, 2011)'
_computing_publication_material 'publCIF (Westrip, 2010)'
_computing_structure_refinement 'SHELXL-2017/1 (Sheldrick, 2017)'
_computing_structure_solution 'SHELXT 2014/5 (Sheldrick, 2014)'
_diffrn_ambient_temperature 300(2)
_diffrn_measured_fraction_theta_full 0.991
_diffrn_measured_fraction_theta_max 0.986
_diffrn_measurement_device_type 'Bruker D8 Quest ECO CMOS'
_diffrn_measurement_method '\f and \w scans'
_diffrn_radiation_monochromator 'HELIOS optics'
_diffrn_radiation_type MoK\a
_diffrn_radiation_wavelength 0.71073
_diffrn_reflns_av_R_equivalents 0.0409
_diffrn_reflns_av_unetI/netI 0.0470
_diffrn_reflns_Laue_measured_fraction_full 0.991
_diffrn_reflns_Laue_measured_fraction_max 0.986
_diffrn_reflns_limit_h_max 9
_diffrn_reflns_limit_h_min -10
_diffrn_reflns_limit_k_max 17
_diffrn_reflns_limit_k_min -17
_diffrn_reflns_limit_l_max 18
_diffrn_reflns_limit_l_min -22
_diffrn_reflns_number 12858
_diffrn_reflns_point_group_measured_fraction_full 0.991
_diffrn_reflns_point_group_measured_fraction_max 0.986
_diffrn_reflns_theta_full 25.242
_diffrn_reflns_theta_max 26.477
_diffrn_reflns_theta_min 2.680
_diffrn_source 'I\ms microfocus tube'
_exptl_absorpt_coefficient_mu 18.621
_exptl_absorpt_correction_T_max 0.7454
_exptl_absorpt_correction_T_min 0.3102
_exptl_absorpt_correction_type multi-scan
_exptl_absorpt_process_details SADABS
_exptl_crystal_colour 'Dark Red'
_exptl_crystal_density_diffrn 3.482
_exptl_crystal_description fragment
_exptl_crystal_F_000 1976
_exptl_crystal_size_max 0.11
_exptl_crystal_size_mid 0.08
_exptl_crystal_size_min 0.02
_refine_diff_density_max 1.092
_refine_diff_density_min -1.183
_refine_diff_density_rms 0.217
_refine_ls_extinction_coef 0.00081(6)
_refine_ls_extinction_expression Fc^*^=kFc[1+0.001xFc^2^\l^3^/sin(2\q)]^-1/4^
_refine_ls_extinction_method 'SHELXL-2017/1 (Sheldrick 2017)'
_refine_ls_goodness_of_fit_ref 1.050
_refine_ls_hydrogen_treatment mixed
_refine_ls_matrix_type full
_refine_ls_number_parameters 205
_refine_ls_number_reflns 4458
_refine_ls_number_restraints 0
_refine_ls_restrained_S_all 1.050
_refine_ls_R_factor_all 0.0387
_refine_ls_R_factor_gt 0.0298
_refine_ls_shift/su_max 0.001
_refine_ls_shift/su_mean 0.000
_refine_ls_structure_factor_coef Fsqd
_refine_ls_weighting_details 'w=1/[\s^2^(Fo^2^)+(0.0276P)^2^+3.2348P] where P=(Fo^2^+2Fc^2^)/3'
_refine_ls_weighting_scheme calc
_refine_ls_wR_factor_gt 0.0692
_refine_ls_wR_factor_ref 0.0735
_reflns_Friedel_coverage 0.000
_reflns_number_gt 3762
_reflns_number_total 4458
_reflns_threshold_expression 'I > 2\s(I)'
_cod_data_source_file c9dt03207j2.cif
_cod_data_source_block jrn070_a2_a
_cod_database_code 7701280
_shelx_shelxl_version_number 2017/1
_shelx_space_group_comment
;
The symmetry employed for this shelxl refinement is uniquely defined
by the following loop, which should always be used as a source of
symmetry information in preference to the above space-group names.
They are only intended as comments.
;
_publcif_funding_html
;
;

loop_
_space_group_symop_operation_xyz
'x, y, z'
'-x+1/2, y+1/2, -z+1/2'
'-x, -y, -z'
'x-1/2, -y-1/2, z-1/2'

loop_
_atom_site_label
_atom_site_type_symbol
_atom_site_fract_x
_atom_site_fract_y
_atom_site_fract_z
_atom_site_U_iso_or_equiv
_atom_site_adp_type
_atom_site_occupancy
_atom_site_site_symmetry_order
_atom_site_calc_flag
_atom_site_refinement_flags_posn
_atom_site_refinement_flags_adp
_atom_site_refinement_flags_occupancy
Pb1 Pb 0.39548(3) 0.65516(2) 0.55077(2) 0.03377(9) Uani 1 1 d . . .
Pb2 Pb 0.000000 0.500000 0.500000 0.03677(11) Uani 1 2 d S . P
I1 I 0.41918(6) 0.87036(3) 0.54441(3) 0.04281(14) Uani 1 1 d . . .
I2 I 0.32710(6) 0.41678(3) 0.56505(3) 0.04477(14) Uani 1 1 d . . .
I3 I 0.57536(7) 0.64950(4) 0.70231(3) 0.04915(15) Uani 1 1 d . . .
I4 I 0.18245(6) 0.63098(4) 0.38597(3) 0.04802(14) Uani 1 1 d . . .
I5 I 0.06379(7) 0.67440(4) 0.61182(3) 0.05097(15) Uani 1 1 d . . .
O1 O 0.1665(9) 0.3217(5) 0.7243(5) 0.0522(17) Uani 1 1 d . . .
H1B H 0.116(9) 0.285(5) 0.749(4) 0.03(2) Uiso 1 1 d . . .
H2B H 0.147(14) 0.332(7) 0.692(6) 0.06(4) Uiso 1 1 d . . .
N1 N 0.1298(7) 0.5030(4) 0.7812(4) 0.0387(14) Uani 1 1 d . . .
H1A H 0.143512 0.454118 0.754046 0.046 Uiso 1 1 calc R U .
N2 N 0.4305(7) 0.4119(4) 0.7879(3) 0.0360(13) Uani 1 1 d . . .
H2A H 0.357769 0.391089 0.757282 0.043 Uiso 1 1 calc R U .
C1 C -0.0081(10) 0.5460(6) 0.7758(5) 0.049(2) Uani 1 1 d . . .
H1 H -0.086840 0.522767 0.743113 0.059 Uiso 1 1 calc R U .
C2 C -0.0356(10) 0.6254(5) 0.8183(5) 0.0454(18) Uani 1 1 d . . .
H2 H -0.132042 0.655600 0.814659 0.054 Uiso 1 1 calc R U .
C3 C 0.0820(10) 0.6579(5) 0.8656(5) 0.0424(18) Uani 1 1 d . . .
H3 H 0.065122 0.711156 0.894274 0.051 Uiso 1 1 calc R U .
C4 C 0.2296(9) 0.6125(4) 0.8720(4) 0.0378(16) Uani 1 1 d . . .
C5 C 0.3508(10) 0.6437(5) 0.9228(5) 0.0447(19) Uani 1 1 d . . .
H5 H 0.334695 0.696218 0.952431 0.054 Uiso 1 1 calc R U .
C6 C 0.4887(10) 0.5986(5) 0.9289(5) 0.0484(19) Uani 1 1 d . . .
H6 H 0.566775 0.619254 0.963070 0.058 Uiso 1 1 calc R U .
C7 C 0.5148(9) 0.5189(5) 0.8828(4) 0.0400(17) Uani 1 1 d . . .
C8 C 0.6631(9) 0.4721(5) 0.8868(5) 0.0462(19) Uani 1 1 d . . .
H8 H 0.742051 0.491538 0.920970 0.055 Uiso 1 1 calc R U .
C9 C 0.6872(10) 0.3983(6) 0.8396(5) 0.051(2) Uani 1 1 d . . .
H9 H 0.783197 0.367602 0.840928 0.062 Uiso 1 1 calc R U .
C10 C 0.5672(10) 0.3701(5) 0.7899(5) 0.0470(19) Uani 1 1 d . . .
H10 H 0.583688 0.320539 0.757397 0.056 Uiso 1 1 calc R U .
C11 C 0.3985(8) 0.4863(4) 0.8317(4) 0.0306(14) Uani 1 1 d . . .
C12 C 0.2502(8) 0.5328(4) 0.8279(4) 0.0314(14) Uani 1 1 d . . .

loop_
_atom_site_aniso_label
_atom_site_aniso_U_11
_atom_site_aniso_U_22
_atom_site_aniso_U_33
_atom_site_aniso_U_23
_atom_site_aniso_U_13
_atom_site_aniso_U_12
Pb1 0.03437(16) 0.03317(14) 0.03354(16) -0.00061(10) 0.00003(12) -0.00257(10)
Pb2 0.0322(2) 0.03514(19) 0.0425(2) -0.00003(15) -0.00250(17) -0.00210(14)
I1 0.0503(3) 0.0322(2) 0.0449(3) -0.00050(19) -0.0056(2) -0.00108(18)
I2 0.0330(3) 0.0373(2) 0.0643(4) 0.0122(2) 0.0047(2) 0.00425(18)
I3 0.0500(3) 0.0541(3) 0.0415(3) 0.0070(2) -0.0130(3) 0.0022(2)
I4 0.0431(3) 0.0636(3) 0.0366(3) 0.0046(2) -0.0042(2) -0.0038(2)
I5 0.0502(3) 0.0510(3) 0.0534(3) -0.0148(2) 0.0175(3) -0.0047(2)
O1 0.062(4) 0.052(4) 0.042(4) 0.002(3) -0.009(4) -0.015(3)
N1 0.040(4) 0.039(3) 0.037(3) -0.002(2) -0.004(3) -0.004(2)
N2 0.035(3) 0.034(3) 0.039(3) 0.002(2) -0.001(3) -0.002(2)
C1 0.043(5) 0.064(5) 0.039(5) 0.006(4) -0.012(4) -0.007(4)
C2 0.042(4) 0.042(4) 0.052(5) 0.002(3) 0.001(4) 0.003(3)
C3 0.049(5) 0.035(3) 0.044(5) 0.006(3) 0.009(4) -0.004(3)
C4 0.048(4) 0.028(3) 0.037(4) 0.002(3) -0.001(3) -0.001(3)
C5 0.051(5) 0.039(4) 0.043(5) -0.012(3) -0.009(4) -0.009(3)
C6 0.052(5) 0.046(4) 0.046(5) -0.005(3) -0.008(4) -0.008(3)
C7 0.041(4) 0.037(3) 0.040(4) 0.012(3) -0.011(3) -0.009(3)
C8 0.032(4) 0.053(4) 0.052(5) 0.008(4) -0.012(4) -0.010(3)
C9 0.037(5) 0.056(5) 0.061(6) 0.007(4) 0.005(4) 0.001(3)
C10 0.042(5) 0.046(4) 0.053(5) 0.000(4) 0.006(4) 0.001(3)
C11 0.031(4) 0.031(3) 0.030(4) 0.003(3) 0.003(3) -0.007(2)
C12 0.034(4) 0.035(3) 0.025(3) 0.001(3) 0.000(3) -0.011(3)

loop_
_atom_type_symbol
_atom_type_description
_atom_type_scat_dispersion_real
_atom_type_scat_dispersion_imag
_atom_type_scat_source
C C 0.0033 0.0016 'International Tables Vol C Tables 4.2.6.8 and 6.1.1.4'
H H 0.0000 0.0000 'International Tables Vol C Tables 4.2.6.8 and 6.1.1.4'
I I -0.4742 1.8119 'International Tables Vol C Tables 4.2.6.8 and 6.1.1.4'
N N 0.0061 0.0033 'International Tables Vol C Tables 4.2.6.8 and 6.1.1.4'
O O 0.0106 0.0060 'International Tables Vol C Tables 4.2.6.8 and 6.1.1.4'
Pb Pb -3.3944 10.1111 'International Tables Vol C Tables 4.2.6.8 and 6.1.1.4'

loop_
_geom_angle_atom_site_label_1
_geom_angle_atom_site_label_2
_geom_angle_atom_site_label_3
_geom_angle
_geom_angle_site_symmetry_1
_geom_angle_site_symmetry_3
I1 Pb1 I3 91.638(15) . .
I1 Pb1 I5 89.473(16) . .
I3 Pb1 I5 96.176(18) . .
I1 Pb1 I4 95.756(15) . .
I3 Pb1 I4 172.420(16) . .
I5 Pb1 I4 82.261(17) . .
I1 Pb1 I2 102.889(15) . 3_666
I3 Pb1 I2 101.974(17) . 3_666
I5 Pb1 I2 157.607(16) . 3_666
I4 Pb1 I2 78.021(15) . 3_666
I2 Pb2 I2 180.0 . 3_566
I2 Pb2 I5 93.536(15) . 3_566
I2 Pb2 I5 86.463(15) 3_566 3_566
I2 Pb2 I5 86.464(15) . .
I2 Pb2 I5 93.537(15) 3_566 .
I5 Pb2 I5 180.0 3_566 .
I2 Pb2 I4 90.177(14) . 3_566
I2 Pb2 I4 89.823(14) 3_566 3_566
I5 Pb2 I4 83.752(15) 3_566 3_566
I5 Pb2 I4 96.248(15) . 3_566
I2 Pb2 I4 89.824(14) . .
I2 Pb2 I4 90.176(13) 3_566 .
I5 Pb2 I4 96.248(15) 3_566 .
I5 Pb2 I4 83.752(15) . .
I4 Pb2 I4 180.0 3_566 .
Pb2 I2 Pb1 120.805(18) . 3_666
Pb2 I4 Pb1 75.919(13) . .
Pb1 I5 Pb2 80.548(13) . .
H1B O1 H2B 123(10) . .
C1 N1 C12 123.0(7) . .
C1 N1 H1A 118.5 . .
C12 N1 H1A 118.5 . .
C10 N2 C11 123.0(6) . .
C10 N2 H2A 118.5 . .
C11 N2 H2A 118.5 . .
N1 C1 C2 120.6(7) . .
N1 C1 H1 119.7 . .
C2 C1 H1 119.7 . .
C3 C2 C1 118.4(8) . .
C3 C2 H2 120.8 . .
C1 C2 H2 120.8 . .
C2 C3 C4 121.5(7) . .
C2 C3 H3 119.2 . .
C4 C3 H3 119.2 . .
C12 C4 C5 120.5(7) . .
C12 C4 C3 117.4(7) . .
C5 C4 C3 122.0(7) . .
C6 C5 C4 121.0(7) . .
C6 C5 H5 119.5 . .
C4 C5 H5 119.5 . .
C5 C6 C7 119.7(7) . .
C5 C6 H6 120.2 . .
C7 C6 H6 120.2 . .
C11 C7 C6 121.0(7) . .
C11 C7 C8 118.6(7) . .
C6 C7 C8 120.4(7) . .
C9 C8 C7 119.1(7) . .
C9 C8 H8 120.4 . .
C7 C8 H8 120.4 . .
C8 C9 C10 119.3(8) . .
C8 C9 H9 120.4 . .
C10 C9 H9 120.4 . .
N2 C10 C9 121.2(8) . .
N2 C10 H10 119.4 . .
C9 C10 H10 119.4 . .
N2 C11 C7 118.7(7) . .
N2 C11 C12 122.6(6) . .
C7 C11 C12 118.7(6) . .
N1 C12 C4 119.0(7) . .
N1 C12 C11 121.9(6) . .
C4 C12 C11 119.0(6) . .

loop_
_geom_bond_atom_site_label_1
_geom_bond_atom_site_label_2
_geom_bond_distance
_geom_bond_site_symmetry_2
Pb1 I1 3.0496(5) .
Pb1 I3 3.0616(6) .
Pb1 I5 3.1243(6) .
Pb1 I4 3.4155(6) .
Pb1 I2 3.4160(6) 3_666
Pb2 I2 3.2001(5) .
Pb2 I2 3.2001(5) 3_566
Pb2 I5 3.2119(5) 3_566
Pb2 I5 3.2120(5) .
Pb2 I4 3.2406(6) 3_566
Pb2 I4 3.2406(6) .
O1 H1B 0.83(8) .
O1 H2B 0.61(11) .
N1 C1 1.328(10) .
N1 C12 1.360(9) .
N1 H1A 0.8600 .
N2 C10 1.311(10) .
N2 C11 1.354(9) .
N2 H2A 0.8600 .
C1 C2 1.387(11) .
C1 H1 0.9300 .
C2 C3 1.362(11) .
C2 H2 0.9300 .
C3 C4 1.418(11) .
C3 H3 0.9300 .
C4 C12 1.397(9) .
C4 C5 1.415(10) .
C5 C6 1.341(12) .
C5 H5 0.9300 .
C6 C7 1.426(11) .
C6 H6 0.9300 .
C7 C11 1.396(10) .
C7 C8 1.432(11) .
C8 C9 1.370(12) .
C8 H8 0.9300 .
C9 C10 1.384(11) .
C9 H9 0.9300 .
C10 H10 0.9300 .
C11 C12 1.430(10) .
